data_7210262
loop_
_publ_author_name
'Luo, Yu-Hui'
'Yue, Feng-Xia'
'Yu, Xiao-Yang'
'Chen, Xin'
'Zhang, Hong'

_publ_section_title
;
 Coordination polymers of lanthanide complexes with benzene dicarboxylato
 ligands
;
_journal_issue 32
_journal_name_full CrystEngComm
_journal_page_first 6340
_journal_paper_doi 10.1039/c3ce40357b
_journal_volume 15
_journal_year 2013
_chemical_formula_moiety 'C34 H21 Er N2 O7'
_chemical_formula_sum 'C34 H21 Er N2 O7'
_chemical_formula_weight 736.79
_chemical_melting_point ?
_chemical_name_systematic
; 
 ? 
;
_space_group_IT_number 14
_symmetry_cell_setting monoclinic
_symmetry_space_group_name_Hall '-P 2ybc'
_symmetry_space_group_name_H-M 'P 1 21/c 1'
_atom_sites_solution_hydrogens geom
_atom_sites_solution_primary direct
_atom_sites_solution_secondary difmap
_audit_creation_method SHELXL-97
_cell_angle_alpha 90.00
_cell_angle_beta 108.006(3)
_cell_angle_gamma 90.00
_cell_formula_units_Z 4
_cell_length_a 12.0185(4)
_cell_length_b 12.6199(5)
_cell_length_c 19.5860(8)
_cell_measurement_reflns_used 6272
_cell_measurement_temperature 293(2)
_cell_measurement_theta_max 27.4894
_cell_measurement_theta_min 2.3555
_cell_volume 2825.16(19)
_computing_structure_refinement 'SHELXL-97 (Sheldrick, 1997)'
_computing_structure_solution 'SHELXS-97 (Sheldrick, 1990)'
_diffrn_ambient_temperature 293(2)
_diffrn_measured_fraction_theta_full 0.869
_diffrn_measured_fraction_theta_max 0.869
_diffrn_radiation_monochromator graphite
_diffrn_radiation_source 'fine-focus sealed tube'
_diffrn_radiation_type MoK\a
_diffrn_radiation_wavelength 0.71073
_diffrn_reflns_av_R_equivalents 0.0522
_diffrn_reflns_av_sigmaI/netI 0.0941
_diffrn_reflns_limit_h_max 14
_diffrn_reflns_limit_h_min -14
_diffrn_reflns_limit_k_max 15
_diffrn_reflns_limit_k_min -14
_diffrn_reflns_limit_l_max 23
_diffrn_reflns_limit_l_min -23
_diffrn_reflns_number 14264
_diffrn_reflns_theta_full 25.00
_diffrn_reflns_theta_max 25.00
_diffrn_reflns_theta_min 2.40
_exptl_absorpt_coefficient_mu 3.026
_exptl_absorpt_correction_T_max 1.0000
_exptl_absorpt_correction_T_min 0.7409
_exptl_absorpt_correction_type multi-scan
_exptl_absorpt_process_details 'Sphere (Rigaku CrystalClear)'
_exptl_crystal_colour Colorless
_exptl_crystal_density_diffrn 1.732
_exptl_crystal_density_method 'not measured'
_exptl_crystal_description Prism
_exptl_crystal_F_000 1452
_exptl_crystal_size_max 0.25
_exptl_crystal_size_mid 0.21
_exptl_crystal_size_min 0.18
_refine_diff_density_max 0.824
_refine_diff_density_min -0.665
_refine_diff_density_rms 0.080
_refine_ls_extinction_method none
_refine_ls_goodness_of_fit_ref 0.900
_refine_ls_hydrogen_treatment constr
_refine_ls_matrix_type full
_refine_ls_number_parameters 397
_refine_ls_number_reflns 4328
_refine_ls_number_restraints 30
_refine_ls_restrained_S_all 0.908
_refine_ls_R_factor_all 0.0494
_refine_ls_R_factor_gt 0.0327
_refine_ls_shift/su_max 0.001
_refine_ls_shift/su_mean 0.000
_refine_ls_structure_factor_coef Fsqd
_refine_ls_weighting_details 'calc w=1/[\s^2^(Fo^2^)+(0.0034P)^2^+0.0000P] where P=(Fo^2^+2Fc^2^)/3'
_refine_ls_weighting_scheme calc
_refine_ls_wR_factor_gt 0.0476
_refine_ls_wR_factor_ref 0.0519
_reflns_number_gt 3132
_reflns_number_total 4328
_reflns_threshold_expression >2sigma(I)
_cod_data_source_file c3ce40357b.txt
_cod_data_source_block 12
_cod_depositor_comments
;
The following automatic conversions were performed:

'_chemical_melting_point' value 'not measured' was changed to '?' -
the value is undefined or not given.

'_symmetry_cell_setting' value
'Monoclinic' changed to 'monoclinic' according to
/home/saulius/struct/CIF-dictionaries/cif_core.dic dictionary named
'cif_core.dic' version 2.4.2 from
2011-04-26.

'_exptl_absorpt_correction_type' value 'Multi-scan'
changed to 'multi-scan' according to
/home/saulius/struct/CIF-dictionaries/cif_core.dic dictionary named
'cif_core.dic' version 2.4.2 from 2011-04-26.

Automatic conversion script
Id: cif_fix_values 1891 2012-01-12 08:04:46Z andrius 
;
_cod_original_sg_symbol_H-M 'P 21/c'
_cod_database_code 7210262

loop_
_symmetry_equiv_pos_as_xyz
'x, y, z'
'-x, y+1/2, -z+1/2'
'-x, -y, -z'
'x, -y-1/2, z-1/2'

loop_
_atom_site_label
_atom_site_type_symbol
_atom_site_fract_x
_atom_site_fract_y
_atom_site_fract_z
_atom_site_U_iso_or_equiv
_atom_site_adp_type
_atom_site_occupancy
_atom_site_symmetry_multiplicity
_atom_site_calc_flag
_atom_site_refinement_flags
Er1 Er 0.508502(18) 0.398517(15) 0.567600(10) 0.02573(8) Uani 1 1 d .
C1 C 0.6304(5) 0.4934(3) 0.6948(2) 0.0303(11) Uani 1 1 d .
C2 C 0.6930(4) 0.5468(3) 0.7651(2) 0.0304(11) Uani 1 1 d .
C3 C 0.6390(4) 0.6312(3) 0.7869(2) 0.0330(12) Uani 1 1 d .
H3 H 0.5637 0.6504 0.7596 0.040 Uiso 1 1 calc R
C4 C 0.6959(4) 0.6884(3) 0.8496(2) 0.0312(11) Uani 1 1 d .
C5 C 0.8089(4) 0.6594(4) 0.8903(2) 0.0319(11) Uani 1 1 d .
C6 C 0.8597(4) 0.5726(4) 0.8692(2) 0.0365(12) Uani 1 1 d .
H6 H 0.9342 0.5520 0.8971 0.044 Uiso 1 1 calc R
C7 C 0.8036(4) 0.5145(4) 0.8073(2) 0.0328(11) Uani 1 1 d .
C8 C 0.3719(5) 0.2720(4) 0.6256(2) 0.0336(12) Uani 1 1 d .
C9 C 0.8792(4) 0.7138(4) 0.9589(3) 0.0373(13) Uani 1 1 d .
C10 C 0.9600(4) 0.7998(4) 0.9533(2) 0.0320(11) Uani 1 1 d .
C11 C 0.9557(5) 0.8408(4) 0.8868(3) 0.0459(14) Uani 1 1 d .
H11 H 0.9014 0.8150 0.8453 0.055 Uiso 1 1 calc R
C12 C 1.0334(5) 0.9213(4) 0.8825(3) 0.0592(17) Uani 1 1 d .
H12 H 1.0335 0.9480 0.8383 0.071 Uiso 1 1 calc R
C13 C 1.1108(6) 0.9605(5) 0.9462(3) 0.0679(18) Uani 1 1 d U
H13 H 1.1601 1.0166 0.9445 0.082 Uiso 1 1 calc R
C14 C 1.1149(5) 0.9185(5) 1.0092(3) 0.0627(17) Uani 1 1 d .
H14 H 1.1689 0.9440 1.0509 0.075 Uiso 1 1 calc R
C15 C 1.0413(4) 0.8389(4) 1.0136(3) 0.0453(14) Uani 1 1 d .
H15 H 1.0461 0.8105 1.0582 0.054 Uiso 1 1 calc R
C16 C 0.8694(5) 0.4187(4) 0.7936(2) 0.0386(13) Uani 1 1 d .
C17 C 0.8199(5) 0.3114(4) 0.7973(3) 0.0407(13) Uani 1 1 d .
C18 C 0.8718(6) 0.2229(5) 0.7790(3) 0.0608(18) Uani 1 1 d .
H18 H 0.9384 0.2298 0.7648 0.073 Uiso 1 1 calc R
C19 C 0.8237(6) 0.1225(5) 0.7820(3) 0.0691(19) Uani 1 1 d U
H19 H 0.8578 0.0637 0.7680 0.083 Uiso 1 1 calc R
C20 C 0.7337(6) 0.1092(6) 0.8036(4) 0.0737(19) Uani 1 1 d U
H20 H 0.7042 0.0413 0.8046 0.088 Uiso 1 1 calc R
C21 C 0.6801(6) 0.1944(5) 0.8255(3) 0.075(2) Uani 1 1 d .
H21 H 0.6159 0.1844 0.8418 0.090 Uiso 1 1 calc R
C22 C 0.7257(5) 0.2967(4) 0.8224(3) 0.0514(15) Uani 1 1 d .
H22 H 0.6919 0.3549 0.8375 0.062 Uiso 1 1 calc R
C23 C 0.7388(5) 0.2280(4) 0.5974(3) 0.0461(14) Uani 1 1 d .
H23 H 0.7694 0.2767 0.6341 0.055 Uiso 1 1 calc R
C24 C 0.8070(5) 0.1393(4) 0.5938(3) 0.0569(16) Uani 1 1 d .
H24 H 0.8816 0.1313 0.6262 0.068 Uiso 1 1 calc R
C25 C 0.7627(6) 0.0657(4) 0.5425(3) 0.0591(17) Uani 1 1 d .
H25 H 0.8058 0.0055 0.5397 0.071 Uiso 1 1 calc R
C26 C 0.6511(5) 0.0811(4) 0.4936(3) 0.0505(15) Uani 1 1 d .
C27 C 0.5946(5) 0.0078(5) 0.4375(3) 0.0624(17) Uani 1 1 d U
H27 H 0.6335 -0.0544 0.4333 0.075 Uiso 1 1 calc R
C28 C 0.4906(5) 0.0248(5) 0.3919(3) 0.0623(17) Uani 1 1 d U
H28 H 0.4583 -0.0252 0.3564 0.075 Uiso 1 1 calc R
C29 C 0.4252(6) 0.1189(4) 0.3954(3) 0.0544(16) Uani 1 1 d .
C30 C 0.3110(6) 0.1414(5) 0.3501(3) 0.075(2) Uani 1 1 d .
H30 H 0.2744 0.0947 0.3133 0.090 Uiso 1 1 calc R
C31 C 0.2557(6) 0.2278(6) 0.3594(3) 0.072(2) Uani 1 1 d .
H31 H 0.1815 0.2436 0.3286 0.087 Uiso 1 1 calc R
C32 C 0.3113(5) 0.2960(5) 0.4169(3) 0.0544(16) Uani 1 1 d .
H32 H 0.2710 0.3560 0.4237 0.065 Uiso 1 1 calc R
C33 C 0.4763(4) 0.1922(4) 0.4506(3) 0.0364(13) Uani 1 1 d .
C34 C 0.5870(5) 0.1738(4) 0.4997(3) 0.0364(12) Uani 1 1 d .
N1 N 0.6357(4) 0.2466(3) 0.5528(2) 0.0362(10) Uani 1 1 d .
N2 N 0.4157(4) 0.2798(3) 0.4612(2) 0.0391(10) Uani 1 1 d .
O1 O 0.6863(3) 0.4353(2) 0.66542(16) 0.0361(8) Uani 1 1 d .
O2 O 0.5231(3) 0.5120(3) 0.66686(16) 0.0439(9) Uani 1 1 d .
O3 O 0.3190(3) 0.3446(2) 0.58304(17) 0.0408(9) Uani 1 1 d .
O4 O 0.4824(3) 0.2643(3) 0.64551(19) 0.0456(9) Uani 1 1 d .
O5 O 0.9652(3) 0.4297(3) 0.7854(2) 0.0623(11) Uani 1 1 d .
O6 O 0.8765(4) 0.6794(3) 1.01624(19) 0.0623(12) Uani 1 1 d .
O7 O 0.6029(3) 0.4749(2) 0.49752(16) 0.0298(7) Uani 1 1 d .

loop_
_atom_site_aniso_label
_atom_site_aniso_U_11
_atom_site_aniso_U_22
_atom_site_aniso_U_33
_atom_site_aniso_U_23
_atom_site_aniso_U_13
_atom_site_aniso_U_12
Er1 0.03414(14) 0.02064(12) 0.02184(12) 0.00055(9) 0.00784(10) 0.00395(10)
C1 0.042(3) 0.021(2) 0.028(3) 0.000(2) 0.009(2) -0.001(2)
C2 0.045(3) 0.026(3) 0.021(2) -0.0041(19) 0.011(2) -0.005(2)
C3 0.042(3) 0.027(3) 0.029(3) 0.002(2) 0.010(2) 0.001(2)
C4 0.043(3) 0.021(3) 0.030(3) -0.003(2) 0.011(3) -0.005(2)
C5 0.034(3) 0.037(3) 0.026(3) -0.007(2) 0.012(2) -0.011(2)
C6 0.037(3) 0.034(3) 0.034(3) -0.008(2) 0.003(2) -0.002(2)
C7 0.038(3) 0.031(3) 0.028(3) -0.002(2) 0.009(2) -0.004(2)
C8 0.051(4) 0.027(3) 0.028(3) -0.001(2) 0.020(3) 0.003(2)
C9 0.045(3) 0.031(3) 0.035(3) -0.007(2) 0.012(3) -0.004(3)
C10 0.036(3) 0.028(3) 0.032(3) -0.003(2) 0.009(2) -0.006(2)
C11 0.048(4) 0.045(3) 0.044(3) 0.001(2) 0.013(3) -0.003(3)
C12 0.061(4) 0.067(4) 0.060(4) 0.025(3) 0.034(3) 0.003(3)
C13 0.066(2) 0.068(2) 0.069(2) 0.0026(10) 0.0206(11) -0.0021(10)
C14 0.044(4) 0.073(5) 0.060(4) -0.005(3) -0.001(3) -0.016(3)
C15 0.038(3) 0.050(4) 0.041(3) 0.000(3) 0.003(3) -0.010(3)
C16 0.039(3) 0.050(4) 0.022(3) -0.001(2) 0.004(2) 0.009(3)
C17 0.049(4) 0.035(3) 0.027(3) -0.003(2) -0.006(3) 0.009(3)
C18 0.075(5) 0.058(4) 0.043(4) -0.003(3) 0.008(3) 0.018(4)
C19 0.071(2) 0.066(2) 0.068(2) -0.0017(10) 0.0188(11) 0.0019(10)
C20 0.075(2) 0.071(2) 0.073(2) -0.0003(10) 0.0197(11) -0.0003(10)
C21 0.077(5) 0.076(5) 0.052(4) 0.009(3) -0.009(4) -0.018(4)
C22 0.056(4) 0.040(3) 0.048(4) 0.002(3) 0.002(3) 0.003(3)
C23 0.050(4) 0.041(3) 0.044(3) -0.003(3) 0.010(3) 0.016(3)
C24 0.065(4) 0.050(4) 0.064(4) 0.006(3) 0.032(3) 0.022(3)
C25 0.075(5) 0.038(4) 0.074(4) 0.002(3) 0.037(4) 0.024(3)
C26 0.065(4) 0.038(3) 0.061(4) -0.014(3) 0.037(3) 0.001(3)
C27 0.0639(19) 0.0609(19) 0.0631(19) -0.0039(10) 0.0205(11) 0.0016(10)
C28 0.0642(19) 0.0613(19) 0.0621(19) -0.0043(10) 0.0208(11) 0.0006(10)
C29 0.073(4) 0.046(4) 0.053(4) -0.019(3) 0.034(3) -0.008(3)
C30 0.080(5) 0.081(5) 0.055(4) -0.037(4) 0.007(4) -0.015(4)
C31 0.053(4) 0.093(6) 0.055(4) -0.022(4) -0.007(4) 0.000(4)
C32 0.049(4) 0.055(4) 0.046(3) -0.011(3) -0.004(3) 0.005(3)
C33 0.040(3) 0.023(3) 0.043(3) -0.011(2) 0.008(3) -0.003(2)
C34 0.054(4) 0.026(3) 0.037(3) -0.005(2) 0.024(3) -0.002(3)
N1 0.052(3) 0.022(2) 0.039(3) -0.0007(17) 0.020(2) 0.007(2)
N2 0.048(3) 0.036(2) 0.030(2) -0.0072(18) 0.006(2) 0.002(2)
O1 0.039(2) 0.038(2) 0.0289(18) -0.0098(14) 0.0077(17) 0.0067(16)
O2 0.039(2) 0.053(2) 0.034(2) -0.0149(16) 0.0023(17) 0.0110(18)
O3 0.046(2) 0.037(2) 0.042(2) 0.0170(16) 0.0181(18) 0.0071(18)
O4 0.043(2) 0.042(2) 0.051(2) 0.0210(17) 0.0122(19) 0.0031(18)
O5 0.050(3) 0.073(3) 0.070(3) -0.012(2) 0.028(2) 0.007(2)
O6 0.091(3) 0.065(3) 0.030(2) 0.0004(19) 0.017(2) -0.033(2)
O7 0.0345(18) 0.0250(17) 0.0323(17) 0.0099(13) 0.0136(15) 0.0087(14)

loop_
_atom_type_symbol
_atom_type_description
_atom_type_scat_dispersion_real
_atom_type_scat_dispersion_imag
_atom_type_scat_source
C C 0.0033 0.0016 'International Tables Vol C Tables 4.2.6.8 and 6.1.1.4'
H H 0.0000 0.0000 'International Tables Vol C Tables 4.2.6.8 and 6.1.1.4'
Er Er -0.2586 4.9576 'International Tables Vol C Tables 4.2.6.8 and 6.1.1.4'
N N 0.0061 0.0033 'International Tables Vol C Tables 4.2.6.8 and 6.1.1.4'
O O 0.0106 0.0060 'International Tables Vol C Tables 4.2.6.8 and 6.1.1.4'

loop_
_geom_angle_atom_site_label_1
_geom_angle_atom_site_label_2
_geom_angle_atom_site_label_3
_geom_angle
_geom_angle_site_symmetry_1
_geom_angle_site_symmetry_3
O7 Er1 O7 70.70(12) 3_666 .
O7 Er1 O4 135.25(12) 3_666 .
O7 Er1 O4 153.24(12) . .
O7 Er1 O2 85.12(11) 3_666 .
O7 Er1 O2 108.48(12) . .
O4 Er1 O2 83.97(13) . .
O7 Er1 O1 122.85(11) 3_666 .
O7 Er1 O1 85.01(11) . .
O4 Er1 O1 83.57(11) . .
O2 Er1 O1 54.27(11) . .
O7 Er1 O3 81.60(11) 3_666 .
O7 Er1 O3 147.78(10) . .
O4 Er1 O3 54.23(11) . .
O2 Er1 O3 84.51(12) . .
O1 Er1 O3 124.86(11) . .
O7 Er1 N1 139.54(12) 3_666 .
O7 Er1 N1 79.49(12) . .
O4 Er1 N1 74.69(13) . .
O2 Er1 N1 131.10(12) . .
O1 Er1 N1 79.63(12) . .
O3 Er1 N1 114.62(12) . .
O7 Er1 N2 85.34(12) 3_666 .
O7 Er1 N2 85.87(12) . .
O4 Er1 N2 89.71(13) . .
O2 Er1 N2 158.95(13) . .
O1 Er1 N2 144.91(12) . .
O3 Er1 N2 75.56(13) . .
N1 Er1 N2 65.41(13) . .
O7 Er1 Er1 35.64(8) 3_666 3_666
O7 Er1 Er1 35.05(7) . 3_666
O4 Er1 Er1 169.58(9) . 3_666
O2 Er1 Er1 98.28(9) . 3_666
O1 Er1 Er1 106.04(8) . 3_666
O3 Er1 Er1 115.69(7) . 3_666
N1 Er1 Er1 110.51(9) . 3_666
N2 Er1 Er1 84.61(9) . 3_666
O1 C1 O2 122.3(4) . .
O1 C1 C2 119.8(4) . .
O2 C1 C2 117.9(4) . .
C3 C2 C7 119.8(4) . .
C3 C2 C1 118.5(4) . .
C7 C2 C1 121.7(4) . .
C2 C3 C4 121.2(5) . .
C2 C3 H3 119.4 . .
C4 C3 H3 119.4 . .
C5 C4 C3 119.3(4) . .
C5 C4 C8 121.9(4) . 2_656
C3 C4 C8 118.5(4) . 2_656
C6 C5 C4 118.7(4) . .
C6 C5 C9 116.7(4) . .
C4 C5 C9 124.5(4) . .
C5 C6 C7 122.5(5) . .
C5 C6 H6 118.7 . .
C7 C6 H6 118.7 . .
C2 C7 C6 118.4(4) . .
C2 C7 C16 125.8(4) . .
C6 C7 C16 115.8(4) . .
O4 C8 O3 121.5(4) . .
O4 C8 C4 117.9(4) . 2_646
O3 C8 C4 120.5(5) . 2_646
O6 C9 C10 122.4(4) . .
O6 C9 C5 119.5(4) . .
C10 C9 C5 117.7(4) . .
C15 C10 C11 119.0(5) . .
C15 C10 C9 120.5(4) . .
C11 C10 C9 120.5(4) . .
C10 C11 C12 119.7(5) . .
C10 C11 H11 120.1 . .
C12 C11 H11 120.1 . .
C13 C12 C11 118.4(5) . .
C13 C12 H12 120.8 . .
C11 C12 H12 120.8 . .
C14 C13 C12 120.7(6) . .
C14 C13 H13 119.6 . .
C12 C13 H13 119.6 . .
C13 C14 C15 121.0(6) . .
C13 C14 H14 119.5 . .
C15 C14 H14 119.5 . .
C14 C15 C10 121.1(5) . .
C14 C15 H15 119.5 . .
C10 C15 H15 119.5 . .
O5 C16 C17 121.2(5) . .
O5 C16 C7 119.9(5) . .
C17 C16 C7 118.6(4) . .
C18 C17 C22 118.1(5) . .
C18 C17 C16 120.3(6) . .
C22 C17 C16 121.6(5) . .
C17 C18 C19 119.7(7) . .
C17 C18 H18 120.1 . .
C19 C18 H18 120.1 . .
C20 C19 C18 122.1(7) . .
C20 C19 H19 119.0 . .
C18 C19 H19 119.0 . .
C19 C20 C21 121.2(7) . .
C19 C20 H20 119.4 . .
C21 C20 H20 119.4 . .
C20 C21 C22 118.2(7) . .
C20 C21 H21 120.9 . .
C22 C21 H21 120.9 . .
C17 C22 C21 120.7(6) . .
C17 C22 H22 119.6 . .
C21 C22 H22 119.6 . .
N1 C23 C24 124.2(5) . .
N1 C23 H23 117.9 . .
C24 C23 H23 117.9 . .
C25 C24 C23 119.0(6) . .
C25 C24 H24 120.5 . .
C23 C24 H24 120.5 . .
C24 C25 C26 119.1(5) . .
C24 C25 H25 120.4 . .
C26 C25 H25 120.4 . .
C25 C26 C34 119.0(5) . .
C25 C26 C27 124.1(5) . .
C34 C26 C27 116.9(6) . .
C28 C27 C26 122.8(6) . .
C28 C27 H27 118.6 . .
C26 C27 H27 118.6 . .
C27 C28 C29 121.6(6) . .
C27 C28 H28 119.2 . .
C29 C28 H28 119.2 . .
C33 C29 C30 117.2(5) . .
C33 C29 C28 117.6(6) . .
C30 C29 C28 125.1(5) . .
C31 C30 C29 120.8(6) . .
C31 C30 H30 119.6 . .
C29 C30 H30 119.6 . .
C30 C31 C32 118.7(6) . .
C30 C31 H31 120.7 . .
C32 C31 H31 120.7 . .
N2 C32 C31 123.9(6) . .
N2 C32 H32 118.1 . .
C31 C32 H32 118.1 . .
N2 C33 C34 117.7(4) . .
N2 C33 C29 121.2(5) . .
C34 C33 C29 120.9(5) . .
N1 C34 C33 120.0(4) . .
N1 C34 C26 119.8(5) . .
C33 C34 C26 120.2(5) . .
C23 N1 C34 118.8(4) . .
C23 N1 Er1 123.1(3) . .
C34 N1 Er1 117.6(3) . .
C32 N2 C33 118.1(4) . .
C32 N2 Er1 123.0(3) . .
C33 N2 Er1 118.8(3) . .
C1 O1 Er1 90.5(3) . .
C1 O2 Er1 92.9(3) . .
C8 O3 Er1 89.2(3) . .
C8 O4 Er1 94.7(3) . .
Er1 O7 Er1 109.30(12) 3_666 .

loop_
_geom_bond_atom_site_label_1
_geom_bond_atom_site_label_2
_geom_bond_distance
_geom_bond_site_symmetry_2
Er1 O7 2.218(3) 3_666
Er1 O7 2.250(3) .
Er1 O4 2.365(3) .
Er1 O2 2.377(3) .
Er1 O1 2.433(3) .
Er1 O3 2.484(3) .
Er1 N1 2.524(4) .
Er1 N2 2.529(4) .
C1 O1 1.248(5) .
C1 O2 1.257(5) .
C1 C2 1.509(6) .
C2 C3 1.381(6) .
C2 C7 1.392(6) .
C3 C4 1.406(6) .
C3 H3 0.9300 .
C4 C5 1.395(6) .
C4 C8 1.502(6) 2_656
C5 C6 1.379(6) .
C5 C9 1.512(6) .
C6 C7 1.399(6) .
C6 H6 0.9300 .
C7 C16 1.513(7) .
C8 O4 1.266(6) .
C8 O3 1.270(5) .
C8 C4 1.502(7) 2_646
C9 O6 1.214(6) .
C9 C10 1.482(7) .
C10 C15 1.371(6) .
C10 C11 1.387(7) .
C11 C12 1.400(7) .
C11 H11 0.9300 .
C12 C13 1.396(7) .
C12 H12 0.9300 .
C13 C14 1.331(8) .
C13 H13 0.9300 .
C14 C15 1.359(7) .
C14 H14 0.9300 .
C15 H15 0.9300 .
C16 O5 1.218(6) .
C16 C17 1.489(7) .
C17 C18 1.379(7) .
C17 C22 1.380(8) .
C18 C19 1.401(8) .
C18 H18 0.9300 .
C19 C20 1.289(9) .
C19 H19 0.9300 .
C20 C21 1.388(9) .
C20 H20 0.9300 .
C21 C22 1.411(8) .
C21 H21 0.9300 .
C22 H22 0.9300 .
C23 N1 1.298(6) .
C23 C24 1.402(7) .
C23 H23 0.9300 .
C24 C25 1.351(7) .
C24 H24 0.9300 .
C25 C26 1.399(7) .
C25 H25 0.9300 .
C26 C34 1.426(7) .
C26 C27 1.437(7) .
C27 C28 1.309(7) .
C27 H27 0.9300 .
C28 C29 1.438(8) .
C28 H28 0.9300 .
C29 C33 1.410(7) .
C29 C30 1.414(8) .
C30 C31 1.318(8) .
C30 H30 0.9300 .
C31 C32 1.411(7) .
C31 H31 0.9300 .
C32 N2 1.302(6) .
C32 H32 0.9300 .
C33 N2 1.375(6) .
C33 C34 1.400(6) .
C34 N1 1.376(6) .
O7 Er1 2.218(3) 3_666

loop_
_geom_torsion_atom_site_label_1
_geom_torsion_atom_site_label_2
_geom_torsion_atom_site_label_3
_geom_torsion_atom_site_label_4
_geom_torsion
_geom_torsion_site_symmetry_1
_geom_torsion_site_symmetry_4
O1 C1 C2 C3 162.9(4) . .
O2 C1 C2 C3 -15.2(7) . .
O1 C1 C2 C7 -15.7(7) . .
O2 C1 C2 C7 166.1(4) . .
C7 C2 C3 C4 2.8(7) . .
C1 C2 C3 C4 -175.9(4) . .
C2 C3 C4 C5 0.1(7) . .
C2 C3 C4 C8 -173.8(4) . 2_656
C3 C4 C5 C6 -2.4(7) . .
C8 C4 C5 C6 171.3(4) 2_656 .
C3 C4 C5 C9 -179.5(4) . .
C8 C4 C5 C9 -5.8(7) 2_656 .
C4 C5 C6 C7 1.9(7) . .
C9 C5 C6 C7 179.2(4) . .
C3 C2 C7 C6 -3.3(7) . .
C1 C2 C7 C6 175.3(4) . .
C3 C2 C7 C16 174.9(4) . .
C1 C2 C7 C16 -6.4(7) . .
C5 C6 C7 C2 1.0(7) . .
C5 C6 C7 C16 -177.4(4) . .
C6 C5 C9 O6 -83.6(6) . .
C4 C5 C9 O6 93.6(6) . .
C6 C5 C9 C10 89.2(6) . .
C4 C5 C9 C10 -93.7(6) . .
O6 C9 C10 C15 4.6(8) . .
C5 C9 C10 C15 -168.0(5) . .
O6 C9 C10 C11 -176.4(5) . .
C5 C9 C10 C11 11.0(7) . .
C15 C10 C11 C12 -0.4(8) . .
C9 C10 C11 C12 -179.4(5) . .
C10 C11 C12 C13 -2.2(9) . .
C11 C12 C13 C14 3.5(10) . .
C12 C13 C14 C15 -2.3(10) . .
C13 C14 C15 C10 -0.4(10) . .
C11 C10 C15 C14 1.7(8) . .
C9 C10 C15 C14 -179.2(5) . .
C2 C7 C16 O5 121.4(6) . .
C6 C7 C16 O5 -60.4(6) . .
C2 C7 C16 C17 -64.5(6) . .
C6 C7 C16 C17 113.8(5) . .
O5 C16 C17 C18 -11.5(8) . .
C7 C16 C17 C18 174.4(4) . .
O5 C16 C17 C22 165.0(5) . .
C7 C16 C17 C22 -9.1(7) . .
C22 C17 C18 C19 4.0(8) . .
C16 C17 C18 C19 -179.3(5) . .
C17 C18 C19 C20 -2.2(10) . .
C18 C19 C20 C21 -0.3(11) . .
C19 C20 C21 C22 1.0(10) . .
C18 C17 C22 C21 -3.4(8) . .
C16 C17 C22 C21 180.0(4) . .
C20 C21 C22 C17 1.0(8) . .
N1 C23 C24 C25 -2.3(9) . .
C23 C24 C25 C26 1.3(8) . .
C24 C25 C26 C34 -0.5(8) . .
C24 C25 C26 C27 -179.3(6) . .
C25 C26 C27 C28 -179.2(5) . .
C34 C26 C27 C28 2.0(9) . .
C26 C27 C28 C29 -0.3(10) . .
C27 C28 C29 C33 -0.9(9) . .
C27 C28 C29 C30 -177.5(6) . .
C33 C29 C30 C31 0.3(10) . .
C28 C29 C30 C31 176.9(7) . .
C29 C30 C31 C32 -2.0(11) . .
C30 C31 C32 N2 1.3(11) . .
C30 C29 C33 N2 2.2(8) . .
C28 C29 C33 N2 -174.7(5) . .
C30 C29 C33 C34 177.3(5) . .
C28 C29 C33 C34 0.3(8) . .
N2 C33 C34 N1 -5.3(7) . .
C29 C33 C34 N1 179.5(5) . .
N2 C33 C34 C26 176.6(5) . .
C29 C33 C34 C26 1.4(8) . .
C25 C26 C34 N1 0.5(7) . .
C27 C26 C34 N1 179.4(5) . .
C25 C26 C34 C33 178.6(5) . .
C27 C26 C34 C33 -2.5(8) . .
C24 C23 N1 C34 2.3(8) . .
C24 C23 N1 Er1 174.4(4) . .
C33 C34 N1 C23 -179.5(5) . .
C26 C34 N1 C23 -1.4(7) . .
C33 C34 N1 Er1 8.0(6) . .
C26 C34 N1 Er1 -173.9(4) . .
O7 Er1 N1 C23 134.8(4) 3_666 .
O7 Er1 N1 C23 92.1(4) . .
O4 Er1 N1 C23 -80.8(4) . .
O2 Er1 N1 C23 -13.3(5) . .
O1 Er1 N1 C23 5.3(4) . .
O3 Er1 N1 C23 -118.4(4) . .
N2 Er1 N1 C23 -177.6(4) . .
Er1 Er1 N1 C23 108.7(4) 3_666 .
O7 Er1 N1 C34 -53.0(4) 3_666 .
O7 Er1 N1 C34 -95.7(3) . .
O4 Er1 N1 C34 91.4(3) . .
O2 Er1 N1 C34 158.9(3) . .
O1 Er1 N1 C34 177.5(3) . .
O3 Er1 N1 C34 53.8(3) . .
N2 Er1 N1 C34 -5.4(3) . .
Er1 Er1 N1 C34 -79.1(3) 3_666 .
C31 C32 N2 C33 1.1(9) . .
C31 C32 N2 Er1 -176.7(5) . .
C34 C33 N2 C32 -178.1(5) . .
C29 C33 N2 C32 -2.9(8) . .
C34 C33 N2 Er1 -0.1(6) . .
C29 C33 N2 Er1 175.1(4) . .
O7 Er1 N2 C32 -28.0(4) 3_666 .
O7 Er1 N2 C32 -98.9(4) . .
O4 Er1 N2 C32 107.5(4) . .
O2 Er1 N2 C32 35.3(6) . .
O1 Er1 N2 C32 -174.2(4) . .
O3 Er1 N2 C32 54.5(4) . .
N1 Er1 N2 C32 -179.3(5) . .
Er1 Er1 N2 C32 -63.8(4) 3_666 .
O7 Er1 N2 C33 154.1(4) 3_666 .
O7 Er1 N2 C33 83.2(4) . .
O4 Er1 N2 C33 -70.4(4) . .
O2 Er1 N2 C33 -142.6(4) . .
O1 Er1 N2 C33 7.9(5) . .
O3 Er1 N2 C33 -123.4(4) . .
N1 Er1 N2 C33 2.8(3) . .
Er1 Er1 N2 C33 118.3(4) 3_666 .
O2 C1 O1 Er1 -2.5(5) . .
C2 C1 O1 Er1 179.4(4) . .
O7 Er1 O1 C1 55.3(3) 3_666 .
O7 Er1 O1 C1 118.4(3) . .
O4 Er1 O1 C1 -85.8(3) . .
O2 Er1 O1 C1 1.4(3) . .
O3 Er1 O1 C1 -48.5(3) . .
N1 Er1 O1 C1 -161.4(3) . .
N2 Er1 O1 C1 -166.0(3) . .
Er1 Er1 O1 C1 90.1(3) 3_666 .
O1 C1 O2 Er1 2.6(5) . .
C2 C1 O2 Er1 -179.3(4) . .
O7 Er1 O2 C1 -138.4(3) 3_666 .
O7 Er1 O2 C1 -70.7(3) . .
O4 Er1 O2 C1 85.0(3) . .
O1 Er1 O2 C1 -1.4(3) . .
O3 Er1 O2 C1 139.6(3) . .
N1 Er1 O2 C1 21.4(3) . .
N2 Er1 O2 C1 158.2(3) . .
Er1 Er1 O2 C1 -105.2(3) 3_666 .
O4 C8 O3 Er1 6.3(4) . .
C4 C8 O3 Er1 -170.0(4) 2_646 .
O7 Er1 O3 C8 -175.9(3) 3_666 .
O7 Er1 O3 C8 153.5(3) . .
O4 Er1 O3 C8 -3.5(2) . .
O2 Er1 O3 C8 -90.1(3) . .
O1 Er1 O3 C8 -51.5(3) . .
N1 Er1 O3 C8 43.0(3) . .
N2 Er1 O3 C8 96.8(3) . .
Er1 Er1 O3 C8 173.4(2) 3_666 .
O3 C8 O4 Er1 -6.7(5) . .
C4 C8 O4 Er1 169.8(4) 2_646 .
O7 Er1 O4 C8 14.3(4) 3_666 .
O7 Er1 O4 C8 -149.0(3) . .
O2 Er1 O4 C8 91.1(3) . .
O1 Er1 O4 C8 145.8(3) . .
O3 Er1 O4 C8 3.6(3) . .
N1 Er1 O4 C8 -133.3(3) . .
N2 Er1 O4 C8 -68.8(3) . .
Er1 Er1 O4 C8 -11.9(7) 3_666 .
O7 Er1 O7 Er1 0.0 3_666 3_666
O4 Er1 O7 Er1 167.6(2) . 3_666
O2 Er1 O7 Er1 -77.76(15) . 3_666
O1 Er1 O7 Er1 -127.42(13) . 3_666
O3 Er1 O7 Er1 32.2(3) . 3_666
N1 Er1 O7 Er1 152.23(16) . 3_666
N2 Er1 O7 Er1 86.50(15) . 3_666
